data_4125739
loop_
_publ_author_name
'Chen, Wei'
'Chen, Chi-Lin'
'Zhang, Zhiyun'
'Chen, Yi-An'
'Chao, Wei-Chih'
'Su, Jianhua'
'Tian, He'
'Chou, Pi-Tai'

_publ_section_title
;
 Snapshotting the Excited-State Planarization of Chemically Locked
 N,N'-Disubstituted Dihydrodibenzo[a,c]phenazines.
;
_journal_issue 4
_journal_name_full 'Journal of the American Chemical Society'
_journal_page_first 1636
_journal_page_last 1644
_journal_paper_doi 10.1021/jacs.6b11789
_journal_volume 139
_journal_year 2017
_chemical_formula_sum 'C57 H58 Cl2 N2 O6'
_chemical_formula_weight 937.95
_space_group_crystal_system triclinic
_space_group_IT_number 2
_space_group_name_Hall '-P 1'
_space_group_name_H-M_alt 'P -1'
_symmetry_space_group_name_Hall '-P 1'
_symmetry_space_group_name_H-M 'P -1'
_atom_sites_solution_hydrogens geom
_audit_creation_method SHELXL-2014/7
_cell_angle_alpha 97.5528(9)
_cell_angle_beta 90.6450(10)
_cell_angle_gamma 102.0971(10)
_cell_formula_units_Z 2
_cell_length_a 9.4122(3)
_cell_length_b 10.5185(3)
_cell_length_c 24.5962(7)
_cell_measurement_reflns_used 9966
_cell_measurement_temperature 200(2)
_cell_measurement_theta_max 70.06
_cell_measurement_theta_min 3.63
_cell_volume 2358.46(12)
_computing_cell_refinement 'Bruker SAINT'
_computing_data_collection 'Bruker APEX3'
_computing_data_reduction 'Bruker SAINT'
_computing_molecular_graphics 'Bruker SHELXTL'
_computing_publication_material 'Bruker SHELXTL'
_computing_structure_refinement 'SHELXL-2014/7 (Sheldrick, 2014)'
_computing_structure_solution 'SHELXS-97 (Sheldrick 2008)'
_diffrn_ambient_temperature 200(2)
_diffrn_measured_fraction_theta_full 0.998
_diffrn_measured_fraction_theta_max 0.996
_diffrn_measurement_device_type 'Bruker D8 VENTURE'
_diffrn_measurement_method '\f and \w scans'
_diffrn_radiation_type CuK\a
_diffrn_radiation_wavelength 1.54178
_diffrn_reflns_av_R_equivalents 0.0121
_diffrn_reflns_av_unetI/netI 0.0179
_diffrn_reflns_Laue_measured_fraction_full 0.998
_diffrn_reflns_Laue_measured_fraction_max 0.996
_diffrn_reflns_limit_h_max 11
_diffrn_reflns_limit_h_min -10
_diffrn_reflns_limit_k_max 12
_diffrn_reflns_limit_k_min -12
_diffrn_reflns_limit_l_max 29
_diffrn_reflns_limit_l_min -29
_diffrn_reflns_number 15062
_diffrn_reflns_point_group_measured_fraction_full 0.998
_diffrn_reflns_point_group_measured_fraction_max 0.996
_diffrn_reflns_theta_full 67.679
_diffrn_reflns_theta_max 69.994
_diffrn_reflns_theta_min 3.628
_exptl_absorpt_coefficient_mu 1.680
_exptl_absorpt_correction_T_max 0.7533
_exptl_absorpt_correction_T_min 0.6383
_exptl_absorpt_correction_type multi-scan
_exptl_absorpt_process_details 'SADABS (Bruker, 2014)'
_exptl_crystal_colour colourless
_exptl_crystal_density_diffrn 1.321
_exptl_crystal_description plate
_exptl_crystal_F_000 992
_exptl_crystal_size_max 0.250
_exptl_crystal_size_mid 0.180
_exptl_crystal_size_min 0.100
_refine_diff_density_max 0.262
_refine_diff_density_min -0.612
_refine_diff_density_rms 0.050
_refine_ls_extinction_method none
_refine_ls_goodness_of_fit_ref 1.019
_refine_ls_hydrogen_treatment constr
_refine_ls_matrix_type full
_refine_ls_number_parameters 608
_refine_ls_number_reflns 8906
_refine_ls_number_restraints 8
_refine_ls_restrained_S_all 1.026
_refine_ls_R_factor_all 0.0506
_refine_ls_R_factor_gt 0.0459
_refine_ls_shift/su_max 0.001
_refine_ls_shift/su_mean 0.000
_refine_ls_structure_factor_coef Fsqd
_refine_ls_weighting_details 'w=1/[\s^2^(Fo^2^)+(0.0687P)^2^+1.3304P] where P=(Fo^2^+2Fc^2^)/3'
_refine_ls_weighting_scheme calc
_refine_ls_wR_factor_gt 0.1244
_refine_ls_wR_factor_ref 0.1286
_reflns_Friedel_coverage 0.000
_reflns_number_gt 7989
_reflns_number_total 8906
_reflns_threshold_expression 'I > 2\s(I)'
_cod_data_source_file ja6b11789_si_005.cif
_cod_data_source_block ic17687
_cod_database_code 4125739
_shelx_shelxl_version_number 2014/7
_shelx_space_group_comment
; 
The symmetry employed for this shelxl refinement is uniquely defined 
by the following loop, which should always be used as a source of 
symmetry information in preference to the above space-group names. 
They are only intended as comments. 
;
_shelx_estimated_absorpt_t_min 0.679
_shelx_estimated_absorpt_t_max 0.850

loop_
_space_group_symop_operation_xyz
'x, y, z'
'-x, -y, -z'

loop_
_atom_site_label
_atom_site_type_symbol
_atom_site_fract_x
_atom_site_fract_y
_atom_site_fract_z
_atom_site_U_iso_or_equiv
_atom_site_adp_type
_atom_site_occupancy
_atom_site_site_symmetry_order
_atom_site_calc_flag
_atom_site_refinement_flags_posn
_atom_site_refinement_flags_adp
_atom_site_refinement_flags_occupancy
_atom_site_disorder_assembly
_atom_site_disorder_group
O1 O 0.97400(17) -0.09887(13) 0.60595(5) 0.0434(3) Uani 1 1 d . . . . .
O2 O 0.8125(5) -0.2817(2) 0.5739(2) 0.0628(10) Uani 0.820(12) 1 d D U P A 1
O2' O 0.856(2) -0.2731(10) 0.5535(8) 0.0628(10) Uani 0.180(12) 1 d D . P A 2
O3 O 0.39337(14) 0.07082(12) 0.29287(5) 0.0337(3) Uani 1 1 d . . . . .
O4 O 0.49883(15) 0.31267(12) 0.32839(5) 0.0362(3) Uani 1 1 d . . . . .
O5 O 0.80798(14) 0.51428(13) 0.70437(5) 0.0357(3) Uani 1 1 d . . . . .
O6 O 1.03049(15) 0.52543(14) 0.67114(5) 0.0414(3) Uani 1 1 d . . . . .
N1 N 1.14633(13) 0.02712(13) 0.86427(5) 0.0224(3) Uani 1 1 d . . . . .
N2 N 1.10755(13) 0.27629(13) 0.89556(5) 0.0227(3) Uani 1 1 d . . . . .
C1 C 1.27254(16) 0.12983(16) 0.87806(6) 0.0221(3) Uani 1 1 d . . . . .
C2 C 1.41133(17) 0.10371(17) 0.87965(6) 0.0275(3) Uani 1 1 d . . . . .
H2 H 1.4242 0.0163 0.8706 0.033 Uiso 1 1 calc R U . . .
C3 C 1.53073(18) 0.20519(19) 0.89436(7) 0.0329(4) Uani 1 1 d . . . . .
H3 H 1.6256 0.1874 0.8944 0.039 Uiso 1 1 calc R U . . .
C4 C 1.51274(18) 0.33251(18) 0.90896(7) 0.0337(4) Uani 1 1 d . . . . .
H4 H 1.5951 0.4019 0.9184 0.040 Uiso 1 1 calc R U . . .
C5 C 1.37405(18) 0.35835(17) 0.90972(7) 0.0278(3) Uani 1 1 d . . . . .
H5 H 1.3611 0.4448 0.9214 0.033 Uiso 1 1 calc R U . . .
C6 C 1.25394(16) 0.25769(16) 0.89344(6) 0.0224(3) Uani 1 1 d . . . . .
C7 C 1.02686(16) 0.04503(15) 0.89767(6) 0.0204(3) Uani 1 1 d . . . . .
C8 C 0.93657(16) -0.06739(15) 0.91728(6) 0.0212(3) Uani 1 1 d . . . . .
C9 C 0.95407(18) -0.19551(16) 0.89988(6) 0.0257(3) Uani 1 1 d . . . . .
H9 H 1.0266 -0.2093 0.8745 0.031 Uiso 1 1 calc R U . . .
C10 C 0.8675(2) -0.30160(16) 0.91904(7) 0.0305(4) Uani 1 1 d . . . . .
H10 H 0.8796 -0.3879 0.9066 0.037 Uiso 1 1 calc R U . . .
C11 C 0.76166(19) -0.28191(16) 0.95684(7) 0.0302(4) Uani 1 1 d . . . . .
H11 H 0.7022 -0.3551 0.9702 0.036 Uiso 1 1 calc R U . . .
C12 C 0.74326(17) -0.15729(16) 0.97479(6) 0.0263(3) Uani 1 1 d . . . . .
H12 H 0.6712 -0.1455 1.0006 0.032 Uiso 1 1 calc R U . . .
C13 C 0.82937(16) -0.04606(15) 0.95568(6) 0.0215(3) Uani 1 1 d . . . . .
C14 C 0.81434(16) 0.08734(15) 0.97501(6) 0.0221(3) Uani 1 1 d . . . . .
C15 C 0.71399(18) 0.11518(17) 1.01461(7) 0.0293(3) Uani 1 1 d . . . . .
H15 H 0.6506 0.0447 1.0283 0.035 Uiso 1 1 calc R U . . .
C16 C 0.7059(2) 0.24222(19) 1.03391(7) 0.0351(4) Uani 1 1 d . . . . .
H16 H 0.6378 0.2585 1.0608 0.042 Uiso 1 1 calc R U . . .
C17 C 0.79732(19) 0.34719(18) 1.01413(7) 0.0320(4) Uani 1 1 d . . . . .
H17 H 0.7915 0.4348 1.0276 0.038 Uiso 1 1 calc R U . . .
C18 C 0.89575(17) 0.32391(16) 0.97525(6) 0.0256(3) Uani 1 1 d . . . . .
H18 H 0.9575 0.3957 0.9618 0.031 Uiso 1 1 calc R U . . .
C19 C 0.90607(16) 0.19449(15) 0.95503(6) 0.0210(3) Uani 1 1 d . . . . .
C20 C 1.01006(15) 0.16882(15) 0.91468(6) 0.0205(3) Uani 1 1 d . . . . .
C21 C 1.11868(16) -0.02736(14) 0.80760(6) 0.0212(3) Uani 1 1 d . . . . .
C22 C 1.21981(18) -0.08660(17) 0.77909(7) 0.0283(3) Uani 1 1 d . . . . .
H22 H 1.3042 -0.0974 0.7980 0.034 Uiso 1 1 calc R U . . .
C23 C 1.19830(19) -0.12997(17) 0.72339(7) 0.0304(4) Uani 1 1 d . . . . .
H23 H 1.2700 -0.1675 0.7043 0.036 Uiso 1 1 calc R U . . .
C24 C 1.07433(19) -0.11972(16) 0.69511(6) 0.0278(3) Uani 1 1 d . . . . .
C25 C 0.9704(2) -0.06712(19) 0.72411(7) 0.0343(4) Uani 1 1 d . . . . .
H25 H 0.8827 -0.0626 0.7057 0.041 Uiso 1 1 calc R U . . .
C26 C 0.99235(18) -0.02084(18) 0.77971(7) 0.0304(4) Uani 1 1 d . . . . .
H26 H 0.9200 0.0157 0.7988 0.036 Uiso 1 1 calc R U . . .
C27 C 1.0561(2) -0.1715(2) 0.63480(7) 0.0408(4) Uani 1 1 d . . . . .
H27A H 1.1531 -0.1658 0.6189 0.049 Uiso 1 1 calc R U . . .
H27B H 1.0058 -0.2651 0.6300 0.049 Uiso 1 1 calc R U . . .
C28 C 0.8604(2) -0.16501(17) 0.57408(8) 0.0357(4) Uani 1 1 d D . . . .
C29 C 0.7990(2) -0.0770(2) 0.54168(9) 0.0445(5) Uani 1 1 d . . . . .
H29A H 0.8788 -0.0257 0.5226 0.053 Uiso 1 1 calc R U . . .
H29B H 0.7585 -0.0142 0.5673 0.053 Uiso 1 1 calc R U . . .
C30 C 0.6812(3) -0.1491(2) 0.49958(9) 0.0452(5) Uani 1 1 d . . . . .
H30A H 0.5906 -0.1783 0.5187 0.054 Uiso 1 1 calc R U . . .
H30B H 0.7107 -0.2283 0.4810 0.054 Uiso 1 1 calc R U . . .
C31 C 0.6504(2) -0.06647(19) 0.45668(8) 0.0384(4) Uani 1 1 d . . . . .
H31A H 0.7405 -0.0387 0.4370 0.046 Uiso 1 1 calc R U . . .
H31B H 0.6230 0.0137 0.4753 0.046 Uiso 1 1 calc R U . . .
C32 C 0.5298(2) -0.13780(19) 0.41495(8) 0.0390(4) Uani 1 1 d . . . . .
H32A H 0.5491 -0.2248 0.4007 0.047 Uiso 1 1 calc R U . . .
H32B H 0.4363 -0.1525 0.4336 0.047 Uiso 1 1 calc R U . . .
C33 C 0.5157(2) -0.06338(18) 0.36697(7) 0.0353(4) Uani 1 1 d . . . . .
H33A H 0.6063 -0.0555 0.3464 0.042 Uiso 1 1 calc R U . . .
H33B H 0.5049 0.0264 0.3813 0.042 Uiso 1 1 calc R U . . .
C34 C 0.3870(2) -0.12913(18) 0.32771(8) 0.0362(4) Uani 1 1 d . . . . .
H34A H 0.3900 -0.2228 0.3176 0.043 Uiso 1 1 calc R U . . .
H34B H 0.2957 -0.1253 0.3468 0.043 Uiso 1 1 calc R U . . .
C35 C 0.3854(2) -0.06627(17) 0.27604(7) 0.0346(4) Uani 1 1 d . . . . .
H35A H 0.4695 -0.0793 0.2538 0.041 Uiso 1 1 calc R U . . .
H35B H 0.2950 -0.1056 0.2537 0.041 Uiso 1 1 calc R U . . .
C36 C 0.41894(17) 0.15181(17) 0.25353(7) 0.0278(3) Uani 1 1 d . . . . .
C37 C 0.39154(19) 0.11207(19) 0.19771(7) 0.0335(4) Uani 1 1 d . . . . .
H37 H 0.3529 0.0223 0.1845 0.040 Uiso 1 1 calc R U . . .
C38 C 0.4206(2) 0.2037(2) 0.16111(7) 0.0380(4) Uani 1 1 d . . . . .
H38 H 0.4013 0.1764 0.1229 0.046 Uiso 1 1 calc R U . . .
C39 C 0.4767(2) 0.3327(2) 0.17999(8) 0.0416(4) Uani 1 1 d . . . . .
H39 H 0.4965 0.3947 0.1548 0.050 Uiso 1 1 calc R U . . .
C40 C 0.5051(2) 0.3742(2) 0.23590(8) 0.0384(4) Uani 1 1 d . . . . .
H40 H 0.5445 0.4641 0.2486 0.046 Uiso 1 1 calc R U . . .
C41 C 0.47601(18) 0.28429(18) 0.27309(7) 0.0304(4) Uani 1 1 d . . . . .
C42 C 0.5589(2) 0.44627(18) 0.35017(8) 0.0398(4) Uani 1 1 d . . . . .
H42A H 0.4939 0.5035 0.3406 0.048 Uiso 1 1 calc R U . . .
H42B H 0.6550 0.4760 0.3347 0.048 Uiso 1 1 calc R U . . .
C43 C 0.5744(2) 0.45314(19) 0.41185(8) 0.0395(4) Uani 1 1 d . . . . .
H43A H 0.4779 0.4197 0.4262 0.047 Uiso 1 1 calc R U . . .
H43B H 0.6072 0.5461 0.4281 0.047 Uiso 1 1 calc R U . . .
C44 C 0.6811(2) 0.37511(18) 0.43015(7) 0.0334(4) Uani 1 1 d . . . . .
H44A H 0.7687 0.3903 0.4080 0.040 Uiso 1 1 calc R U . . .
H44B H 0.6358 0.2804 0.4232 0.040 Uiso 1 1 calc R U . . .
C45 C 0.7264(2) 0.41284(19) 0.49079(7) 0.0371(4) Uani 1 1 d . . . . .
H45A H 0.7716 0.5077 0.4974 0.045 Uiso 1 1 calc R U . . .
H45B H 0.6381 0.3987 0.5126 0.045 Uiso 1 1 calc R U . . .
C46 C 0.8321(2) 0.3369(2) 0.51128(8) 0.0419(4) Uani 1 1 d . . . . .
H46A H 0.9027 0.3245 0.4825 0.050 Uiso 1 1 calc R U . . .
H46B H 0.7775 0.2490 0.5172 0.050 Uiso 1 1 calc R U . . .
C47 C 0.9160(2) 0.4046(2) 0.56469(8) 0.0449(5) Uani 1 1 d . . . . .
H47A H 0.9833 0.3503 0.5751 0.054 Uiso 1 1 calc R U . . .
H47B H 0.9754 0.4903 0.5581 0.054 Uiso 1 1 calc R U . . .
C48 C 0.8187(2) 0.4269(2) 0.61195(7) 0.0393(4) Uani 1 1 d . . . . .
H48A H 0.7517 0.4815 0.6016 0.047 Uiso 1 1 calc R U . . .
H48B H 0.7590 0.3412 0.6183 0.047 Uiso 1 1 calc R U . . .
C49 C 0.9000(2) 0.49273(17) 0.66458(7) 0.0329(4) Uani 1 1 d . . . . .
C50 C 0.8748(2) 0.58737(17) 0.75605(7) 0.0324(4) Uani 1 1 d . . . . .
H50A H 0.8010 0.6256 0.7770 0.039 Uiso 1 1 calc R U . . .
H50B H 0.9532 0.6606 0.7482 0.039 Uiso 1 1 calc R U . . .
C51 C 0.93729(18) 0.50305(16) 0.79067(6) 0.0259(3) Uani 1 1 d . . . . .
C52 C 0.85037(18) 0.39267(16) 0.80789(7) 0.0276(3) Uani 1 1 d . . . . .
H52 H 0.7503 0.3687 0.7967 0.033 Uiso 1 1 calc R U . . .
C53 C 0.90689(17) 0.31689(16) 0.84116(6) 0.0256(3) Uani 1 1 d . . . . .
H53 H 0.8457 0.2408 0.8516 0.031 Uiso 1 1 calc R U . . .
C54 C 1.05289(16) 0.35123(15) 0.85944(6) 0.0215(3) Uani 1 1 d . . . . .
C55 C 1.14033(17) 0.46183(16) 0.84184(7) 0.0268(3) Uani 1 1 d . . . . .
H55 H 1.2402 0.4870 0.8533 0.032 Uiso 1 1 calc R U . . .
C56 C 1.08256(19) 0.53522(16) 0.80779(7) 0.0283(3) Uani 1 1 d . . . . .
H56 H 1.1442 0.6093 0.7959 0.034 Uiso 1 1 calc R U . . .
C57 C 0.8471(3) 0.7184(3) 0.28430(10) 0.0602(6) Uani 1 1 d . . . . .
H57A H 0.8488 0.6240 0.2814 0.072 Uiso 1 1 calc R U . . .
H57B H 0.9284 0.7609 0.2632 0.072 Uiso 1 1 calc R U . . .
Cl1 Cl 0.68215(8) 0.73535(6) 0.25521(3) 0.06404(18) Uani 1 1 d . . . . .
Cl2 Cl 0.87271(12) 0.78732(8) 0.35247(3) 0.0910(3) Uani 1 1 d . . . . .

loop_
_atom_site_aniso_label
_atom_site_aniso_U_11
_atom_site_aniso_U_22
_atom_site_aniso_U_33
_atom_site_aniso_U_23
_atom_site_aniso_U_13
_atom_site_aniso_U_12
O1 0.0639(9) 0.0338(7) 0.0302(7) 0.0022(5) -0.0188(6) 0.0078(6)
O2 0.0622(18) 0.0409(9) 0.081(2) 0.0216(10) -0.0235(16) -0.0046(9)
O2' 0.0622(18) 0.0409(9) 0.081(2) 0.0216(10) -0.0235(16) -0.0046(9)
O3 0.0439(7) 0.0320(6) 0.0258(6) 0.0036(5) 0.0017(5) 0.0102(5)
O4 0.0464(7) 0.0344(6) 0.0258(6) 0.0021(5) -0.0055(5) 0.0056(5)
O5 0.0367(7) 0.0460(7) 0.0256(6) 0.0096(5) -0.0013(5) 0.0090(6)
O6 0.0374(8) 0.0504(8) 0.0345(7) 0.0042(6) 0.0007(5) 0.0061(6)
N1 0.0182(6) 0.0293(7) 0.0190(6) 0.0016(5) 0.0026(5) 0.0046(5)
N2 0.0171(6) 0.0270(6) 0.0249(6) 0.0075(5) 0.0030(5) 0.0042(5)
C1 0.0189(7) 0.0325(8) 0.0146(7) 0.0043(6) 0.0018(5) 0.0039(6)
C2 0.0229(8) 0.0371(9) 0.0234(8) 0.0012(6) 0.0020(6) 0.0100(7)
C3 0.0183(8) 0.0475(10) 0.0329(9) 0.0033(7) 0.0007(6) 0.0081(7)
C4 0.0210(8) 0.0405(10) 0.0356(9) 0.0044(7) -0.0025(7) -0.0019(7)
C5 0.0245(8) 0.0308(8) 0.0271(8) 0.0050(6) 0.0006(6) 0.0031(6)
C6 0.0189(7) 0.0319(8) 0.0173(7) 0.0070(6) 0.0019(5) 0.0050(6)
C7 0.0175(7) 0.0290(8) 0.0149(6) 0.0028(5) -0.0003(5) 0.0058(6)
C8 0.0192(7) 0.0275(8) 0.0162(7) 0.0037(6) -0.0030(5) 0.0033(6)
C9 0.0271(8) 0.0296(8) 0.0200(7) 0.0017(6) -0.0004(6) 0.0065(6)
C10 0.0397(9) 0.0261(8) 0.0247(8) 0.0027(6) -0.0029(7) 0.0055(7)
C11 0.0371(9) 0.0277(8) 0.0225(8) 0.0074(6) -0.0022(7) -0.0028(7)
C12 0.0257(8) 0.0340(8) 0.0176(7) 0.0059(6) 0.0016(6) 0.0007(6)
C13 0.0201(7) 0.0292(8) 0.0147(6) 0.0044(6) -0.0029(5) 0.0033(6)
C14 0.0190(7) 0.0311(8) 0.0165(7) 0.0044(6) -0.0016(5) 0.0054(6)
C15 0.0257(8) 0.0371(9) 0.0259(8) 0.0067(7) 0.0071(6) 0.0065(7)
C16 0.0321(9) 0.0453(10) 0.0304(9) 0.0034(7) 0.0126(7) 0.0142(8)
C17 0.0327(9) 0.0340(9) 0.0301(8) -0.0024(7) 0.0034(7) 0.0134(7)
C18 0.0233(8) 0.0283(8) 0.0252(8) 0.0029(6) 0.0006(6) 0.0057(6)
C19 0.0179(7) 0.0279(8) 0.0176(7) 0.0032(6) -0.0012(5) 0.0059(6)
C20 0.0164(7) 0.0269(7) 0.0183(7) 0.0059(6) -0.0006(5) 0.0032(6)
C21 0.0210(7) 0.0223(7) 0.0196(7) 0.0040(6) 0.0019(6) 0.0023(6)
C22 0.0233(8) 0.0357(9) 0.0264(8) -0.0011(6) -0.0012(6) 0.0106(7)
C23 0.0293(8) 0.0354(9) 0.0267(8) -0.0017(7) 0.0047(6) 0.0106(7)
C24 0.0369(9) 0.0262(8) 0.0205(8) 0.0033(6) 0.0004(6) 0.0071(7)
C25 0.0316(9) 0.0450(10) 0.0289(9) 0.0031(7) -0.0071(7) 0.0157(8)
C26 0.0259(8) 0.0420(9) 0.0264(8) 0.0017(7) 0.0021(6) 0.0161(7)
C27 0.0574(12) 0.0416(10) 0.0258(9) -0.0004(7) -0.0058(8) 0.0193(9)
C28 0.0407(10) 0.0321(9) 0.0325(9) 0.0004(7) -0.0014(7) 0.0062(8)
C29 0.0549(12) 0.0393(10) 0.0382(10) 0.0031(8) -0.0122(9) 0.0096(9)
C30 0.0534(12) 0.0417(11) 0.0374(10) 0.0075(8) -0.0113(9) 0.0021(9)
C31 0.0438(11) 0.0375(10) 0.0315(9) 0.0036(7) -0.0034(8) 0.0045(8)
C32 0.0468(11) 0.0358(9) 0.0324(9) 0.0066(8) -0.0055(8) 0.0031(8)
C33 0.0419(10) 0.0327(9) 0.0296(9) 0.0050(7) -0.0023(7) 0.0040(7)
C34 0.0437(10) 0.0305(9) 0.0327(9) 0.0042(7) -0.0024(8) 0.0044(7)
C35 0.0410(10) 0.0312(9) 0.0302(9) 0.0012(7) -0.0041(7) 0.0068(7)
C36 0.0225(8) 0.0374(9) 0.0255(8) 0.0066(7) 0.0021(6) 0.0097(6)
C37 0.0255(8) 0.0448(10) 0.0291(9) 0.0012(7) -0.0007(6) 0.0077(7)
C38 0.0291(9) 0.0621(12) 0.0237(8) 0.0093(8) -0.0017(7) 0.0095(8)
C39 0.0335(10) 0.0584(12) 0.0349(10) 0.0208(9) -0.0003(8) 0.0054(9)
C40 0.0357(10) 0.0402(10) 0.0382(10) 0.0116(8) -0.0039(8) 0.0024(8)
C41 0.0253(8) 0.0396(9) 0.0274(8) 0.0053(7) -0.0024(6) 0.0091(7)
C42 0.0478(11) 0.0320(9) 0.0384(10) 0.0021(8) -0.0069(8) 0.0077(8)
C43 0.0444(11) 0.0376(10) 0.0348(10) -0.0067(8) -0.0051(8) 0.0121(8)
C44 0.0359(9) 0.0352(9) 0.0265(8) -0.0035(7) -0.0005(7) 0.0068(7)
C45 0.0405(10) 0.0419(10) 0.0271(9) -0.0037(7) 0.0000(7) 0.0096(8)
C46 0.0497(12) 0.0457(11) 0.0305(9) 0.0012(8) 0.0006(8) 0.0132(9)
C47 0.0454(11) 0.0593(13) 0.0312(10) 0.0039(9) -0.0032(8) 0.0153(10)
C48 0.0442(11) 0.0419(10) 0.0282(9) 0.0089(8) -0.0014(8) -0.0017(8)
C49 0.0400(10) 0.0317(9) 0.0284(8) 0.0116(7) 0.0004(7) 0.0064(7)
C50 0.0413(10) 0.0337(9) 0.0250(8) 0.0056(7) -0.0003(7) 0.0134(7)
C51 0.0335(8) 0.0274(8) 0.0185(7) 0.0011(6) 0.0022(6) 0.0114(6)
C52 0.0247(8) 0.0335(8) 0.0245(8) 0.0040(6) -0.0019(6) 0.0062(6)
C53 0.0225(8) 0.0279(8) 0.0256(8) 0.0061(6) 0.0009(6) 0.0017(6)
C54 0.0229(7) 0.0236(7) 0.0182(7) 0.0012(6) 0.0032(5) 0.0062(6)
C55 0.0221(7) 0.0287(8) 0.0289(8) 0.0057(6) 0.0009(6) 0.0027(6)
C56 0.0321(9) 0.0248(8) 0.0274(8) 0.0058(6) 0.0050(6) 0.0033(6)
C57 0.0695(16) 0.0599(14) 0.0513(13) 0.0063(11) 0.0153(12) 0.0146(12)
Cl1 0.0822(4) 0.0520(3) 0.0645(4) 0.0079(3) 0.0093(3) 0.0286(3)
Cl2 0.1544(8) 0.0703(4) 0.0554(4) -0.0094(3) -0.0160(4) 0.0520(5)

loop_
_atom_type_symbol
_atom_type_description
_atom_type_scat_dispersion_real
_atom_type_scat_dispersion_imag
_atom_type_scat_source
C C 0.0181 0.0091 'International Tables Vol C Tables 4.2.6.8 and 6.1.1.4'
H H 0.0000 0.0000 'International Tables Vol C Tables 4.2.6.8 and 6.1.1.4'
N N 0.0311 0.0180 'International Tables Vol C Tables 4.2.6.8 and 6.1.1.4'
O O 0.0492 0.0322 'International Tables Vol C Tables 4.2.6.8 and 6.1.1.4'
Cl Cl 0.3639 0.7018 'International Tables Vol C Tables 4.2.6.8 and 6.1.1.4'

loop_
_geom_angle_atom_site_label_1
_geom_angle_atom_site_label_2
_geom_angle_atom_site_label_3
_geom_angle
C28 O1 C27 118.40(15)
C36 O3 C35 117.34(13)
C41 O4 C42 117.23(14)
C49 O5 C50 115.80(14)
C7 N1 C1 112.33(12)
C7 N1 C21 119.31(12)
C1 N1 C21 117.74(12)
C54 N2 C6 121.70(12)
C54 N2 C20 119.22(12)
C6 N2 C20 112.39(12)
C2 C1 C6 119.64(15)
C2 C1 N1 121.54(14)
C6 C1 N1 118.70(13)
C3 C2 C1 119.98(16)
C3 C2 H2 120.0
C1 C2 H2 120.0
C2 C3 C4 120.47(15)
C2 C3 H3 119.8
C4 C3 H3 119.8
C3 C4 C5 119.83(16)
C3 C4 H4 120.1
C5 C4 H4 120.1
C4 C5 C6 120.03(16)
C4 C5 H5 120.0
C6 C5 H5 120.0
C5 C6 C1 119.97(14)
C5 C6 N2 122.89(14)
C1 C6 N2 116.96(14)
C20 C7 N1 118.85(13)
C20 C7 C8 121.44(13)
N1 C7 C8 119.37(13)
C9 C8 C13 119.82(14)
C9 C8 C7 121.54(14)
C13 C8 C7 118.63(14)
C10 C9 C8 120.88(15)
C10 C9 H9 119.6
C8 C9 H9 119.6
C9 C10 C11 119.84(16)
C9 C10 H10 120.1
C11 C10 H10 120.1
C12 C11 C10 120.32(15)
C12 C11 H11 119.8
C10 C11 H11 119.8
C11 C12 C13 121.42(15)
C11 C12 H12 119.3
C13 C12 H12 119.3
C12 C13 C8 117.71(14)
C12 C13 C14 122.50(14)
C8 C13 C14 119.76(14)
C15 C14 C19 117.89(15)
C15 C14 C13 122.45(14)
C19 C14 C13 119.62(13)
C16 C15 C14 121.43(16)
C16 C15 H15 119.3
C14 C15 H15 119.3
C15 C16 C17 120.21(15)
C15 C16 H16 119.9
C17 C16 H16 119.9
C18 C17 C16 120.03(16)
C18 C17 H17 120.0
C16 C17 H17 120.0
C17 C18 C19 120.65(15)
C17 C18 H18 119.7
C19 C18 H18 119.7
C18 C19 C14 119.78(14)
C18 C19 C20 121.18(14)
C14 C19 C20 119.04(14)
C7 C20 N2 118.57(13)
C7 C20 C19 121.42(14)
N2 C20 C19 119.76(13)
C26 C21 C22 118.35(14)
C26 C21 N1 121.14(14)
C22 C21 N1 120.51(14)
C23 C22 C21 120.44(15)
C23 C22 H22 119.8
C21 C22 H22 119.8
C24 C23 C22 121.19(15)
C24 C23 H23 119.4
C22 C23 H23 119.4
C25 C24 C23 118.26(15)
C25 C24 C27 123.17(16)
C23 C24 C27 118.51(16)
C24 C25 C26 120.94(15)
C24 C25 H25 119.5
C26 C25 H25 119.5
C21 C26 C25 120.68(15)
C21 C26 H26 119.7
C25 C26 H26 119.7
O1 C27 C24 111.47(15)
O1 C27 H27A 109.3
C24 C27 H27A 109.3
O1 C27 H27B 109.3
C24 C27 H27B 109.3
H27A C27 H27B 108.0
O2' C28 O1 120.8(7)
O2 C28 O1 122.5(2)
O2' C28 C29 117.8(8)
O2 C28 C29 125.9(2)
O1 C28 C29 111.55(16)
C28 C29 C30 113.94(17)
C28 C29 H29A 108.8
C30 C29 H29A 108.8
C28 C29 H29B 108.8
C30 C29 H29B 108.8
H29A C29 H29B 107.7
C29 C30 C31 113.34(17)
C29 C30 H30A 108.9
C31 C30 H30A 108.9
C29 C30 H30B 108.9
C31 C30 H30B 108.9
H30A C30 H30B 107.7
C30 C31 C32 113.44(16)
C30 C31 H31A 108.9
C32 C31 H31A 108.9
C30 C31 H31B 108.9
C32 C31 H31B 108.9
H31A C31 H31B 107.7
C33 C32 C31 113.24(16)
C33 C32 H32A 108.9
C31 C32 H32A 108.9
C33 C32 H32B 108.9
C31 C32 H32B 108.9
H32A C32 H32B 107.7
C32 C33 C34 113.21(15)
C32 C33 H33A 108.9
C34 C33 H33A 108.9
C32 C33 H33B 108.9
C34 C33 H33B 108.9
H33A C33 H33B 107.7
C35 C34 C33 113.14(15)
C35 C34 H34A 109.0
C33 C34 H34A 109.0
C35 C34 H34B 109.0
C33 C34 H34B 109.0
H34A C34 H34B 107.8
O3 C35 C34 106.84(14)
O3 C35 H35A 110.4
C34 C35 H35A 110.4
O3 C35 H35B 110.4
C34 C35 H35B 110.4
H35A C35 H35B 108.6
O3 C36 C37 124.83(16)
O3 C36 C41 115.17(15)
C37 C36 C41 119.99(16)
C36 C37 C38 120.00(18)
C36 C37 H37 120.0
C38 C37 H37 120.0
C39 C38 C37 120.17(17)
C39 C38 H38 119.9
C37 C38 H38 119.9
C38 C39 C40 120.54(18)
C38 C39 H39 119.7
C40 C39 H39 119.7
C41 C40 C39 120.10(18)
C41 C40 H40 119.9
C39 C40 H40 119.9
O4 C41 C40 125.57(17)
O4 C41 C36 115.23(15)
C40 C41 C36 119.19(16)
O4 C42 C43 107.46(16)
O4 C42 H42A 110.2
C43 C42 H42A 110.2
O4 C42 H42B 110.2
C43 C42 H42B 110.2
H42A C42 H42B 108.5
C42 C43 C44 113.60(16)
C42 C43 H43A 108.8
C44 C43 H43A 108.8
C42 C43 H43B 108.8
C44 C43 H43B 108.8
H43A C43 H43B 107.7
C43 C44 C45 112.34(15)
C43 C44 H44A 109.1
C45 C44 H44A 109.1
C43 C44 H44B 109.1
C45 C44 H44B 109.1
H44A C44 H44B 107.9
C46 C45 C44 114.44(15)
C46 C45 H45A 108.7
C44 C45 H45A 108.7
C46 C45 H45B 108.7
C44 C45 H45B 108.7
H45A C45 H45B 107.6
C45 C46 C47 113.63(17)
C45 C46 H46A 108.8
C47 C46 H46A 108.8
C45 C46 H46B 108.8
C47 C46 H46B 108.8
H46A C46 H46B 107.7
C48 C47 C46 113.48(18)
C48 C47 H47A 108.9
C46 C47 H47A 108.9
C48 C47 H47B 108.9
C46 C47 H47B 108.9
H47A C47 H47B 107.7
C49 C48 C47 113.89(17)
C49 C48 H48A 108.8
C47 C48 H48A 108.8
C49 C48 H48B 108.8
C47 C48 H48B 108.8
H48A C48 H48B 107.7
O6 C49 O5 123.08(17)
O6 C49 C48 125.75(17)
O5 C49 C48 111.15(16)
O5 C50 C51 112.54(14)
O5 C50 H50A 109.1
C51 C50 H50A 109.1
O5 C50 H50B 109.1
C51 C50 H50B 109.1
H50A C50 H50B 107.8
C56 C51 C52 117.84(15)
C56 C51 C50 120.91(15)
C52 C51 C50 121.22(15)
C53 C52 C51 121.31(15)
C53 C52 H52 119.3
C51 C52 H52 119.3
C52 C53 C54 120.77(15)
C52 C53 H53 119.6
C54 C53 H53 119.6
C53 C54 C55 117.82(14)
C53 C54 N2 120.14(14)
C55 C54 N2 122.02(14)
C56 C55 C54 120.62(15)
C56 C55 H55 119.7
C54 C55 H55 119.7
C51 C56 C55 121.60(15)
C51 C56 H56 119.2
C55 C56 H56 119.2
Cl2 C57 Cl1 112.42(15)
Cl2 C57 H57A 109.1
Cl1 C57 H57A 109.1
Cl2 C57 H57B 109.1
Cl1 C57 H57B 109.1
H57A C57 H57B 107.9

loop_
_geom_bond_atom_site_label_1
_geom_bond_atom_site_label_2
_geom_bond_distance
O1 C28 1.330(2)
O1 C27 1.436(2)
O2 C28 1.214(3)
O2' C28 1.174(9)
O3 C36 1.362(2)
O3 C35 1.433(2)
O4 C41 1.358(2)
O4 C42 1.430(2)
O5 C49 1.342(2)
O5 C50 1.458(2)
O6 C49 1.207(2)
N1 C7 1.4295(18)
N1 C1 1.432(2)
N1 C21 1.4347(19)
N2 C54 1.421(2)
N2 C6 1.4323(19)
N2 C20 1.4338(19)
C1 C2 1.391(2)
C1 C6 1.396(2)
C2 C3 1.386(2)
C2 H2 0.9500
C3 C4 1.386(3)
C3 H3 0.9500
C4 C5 1.388(2)
C4 H4 0.9500
C5 C6 1.391(2)
C5 H5 0.9500
C7 C20 1.357(2)
C7 C8 1.446(2)
C8 C9 1.403(2)
C8 C13 1.422(2)
C9 C10 1.377(2)
C9 H9 0.9500
C10 C11 1.399(3)
C10 H10 0.9500
C11 C12 1.374(2)
C11 H11 0.9500
C12 C13 1.415(2)
C12 H12 0.9500
C13 C14 1.457(2)
C14 C15 1.410(2)
C14 C19 1.416(2)
C15 C16 1.376(3)
C15 H15 0.9500
C16 C17 1.396(3)
C16 H16 0.9500
C17 C18 1.373(2)
C17 H17 0.9500
C18 C19 1.410(2)
C18 H18 0.9500
C19 C20 1.441(2)
C21 C26 1.385(2)
C21 C22 1.391(2)
C22 C23 1.384(2)
C22 H22 0.9500
C23 C24 1.382(2)
C23 H23 0.9500
C24 C25 1.382(2)
C24 C27 1.507(2)
C25 C26 1.388(2)
C25 H25 0.9500
C26 H26 0.9500
C27 H27A 0.9900
C27 H27B 0.9900
C28 C29 1.495(3)
C29 C30 1.514(3)
C29 H29A 0.9900
C29 H29B 0.9900
C30 C31 1.514(3)
C30 H30A 0.9900
C30 H30B 0.9900
C31 C32 1.523(3)
C31 H31A 0.9900
C31 H31B 0.9900
C32 C33 1.518(2)
C32 H32A 0.9900
C32 H32B 0.9900
C33 C34 1.525(3)
C33 H33A 0.9900
C33 H33B 0.9900
C34 C35 1.509(2)
C34 H34A 0.9900
C34 H34B 0.9900
C35 H35A 0.9900
C35 H35B 0.9900
C36 C37 1.386(2)
C36 C41 1.402(3)
C37 C38 1.392(3)
C37 H37 0.9500
C38 C39 1.366(3)
C38 H38 0.9500
C39 C40 1.392(3)
C39 H39 0.9500
C40 C41 1.390(3)
C40 H40 0.9500
C42 C43 1.513(3)
C42 H42A 0.9900
C42 H42B 0.9900
C43 C44 1.522(3)
C43 H43A 0.9900
C43 H43B 0.9900
C44 C45 1.524(2)
C44 H44A 0.9900
C44 H44B 0.9900
C45 C46 1.520(3)
C45 H45A 0.9900
C45 H45B 0.9900
C46 C47 1.533(3)
C46 H46A 0.9900
C46 H46B 0.9900
C47 C48 1.512(3)
C47 H47A 0.9900
C47 H47B 0.9900
C48 C49 1.503(3)
C48 H48A 0.9900
C48 H48B 0.9900
C50 C51 1.504(2)
C50 H50A 0.9900
C50 H50B 0.9900
C51 C56 1.385(2)
C51 C52 1.391(2)
C52 C53 1.388(2)
C52 H52 0.9500
C53 C54 1.399(2)
C53 H53 0.9500
C54 C55 1.399(2)
C55 C56 1.389(2)
C55 H55 0.9500
C56 H56 0.9500
C57 Cl2 1.730(3)
C57 Cl1 1.755(3)
C57 H57A 0.9900
C57 H57B 0.9900
